data_1546997
loop_
_publ_author_name
'He, Chun-Ting'
'Ye, Zi-Ming'
'Xu, Yantong'
'Zhou, Dong-Dong'
'Zhou, Hao-Long'
'Chen, Da'
'Zhang, Jie-Peng'
'Chen, Xiao-Ming'

_publ_section_title
;
 Hyperfine Adjustment of Flexible Pore-Surface Pockets Enables Smart
 Recognitions of Gas Size and Quadrupole Moment
;
_journal_name_full 'Chem. Sci.'
_journal_paper_doi 10.1039/C7SC03067C
_journal_year 2017
_chemical_formula_sum 'C4 H4 N6 Zn'
_chemical_formula_weight 201.50
_chemical_name_systematic
; 
 ? 
;
_space_group_IT_number 227
_symmetry_cell_setting cubic
_symmetry_space_group_name_Hall '-F 4vw 2vw 3'
_symmetry_space_group_name_H-M 'F d -3 m :2'
_atom_sites_solution_hydrogens geom
_atom_sites_solution_primary direct
_atom_sites_solution_secondary difmap
_audit_creation_method SHELXL-97
_audit_update_record
;
2017-07-12 deposited with the CCDC.
2017-09-11 downloaded from the CCDC.
;
_cell_angle_alpha 90.00
_cell_angle_beta 90.00
_cell_angle_gamma 90.00
_cell_formula_units_Z 24
_cell_length_a 17.6639(19)
_cell_length_b 17.6639(19)
_cell_length_c 17.6639(19)
_cell_measurement_reflns_used 2725
_cell_measurement_temperature 103(2)
_cell_measurement_theta_max 55.969
_cell_measurement_theta_min 6.524
_cell_volume 5511.4(10)
_computing_structure_refinement 'SHELXL-97 (Sheldrick, 1997)'
_computing_structure_solution 'SHELXS-97 (Sheldrick, 1990)'
_diffrn_ambient_temperature 103(2)
_diffrn_measured_fraction_theta_full 0.993
_diffrn_measured_fraction_theta_max 0.993
_diffrn_measurement_device_type CCD
_diffrn_measurement_method '/w scan'
_diffrn_radiation_monochromator graphite
_diffrn_radiation_source 'fine-focus sealed tube'
_diffrn_radiation_type MoK\a
_diffrn_radiation_wavelength 0.71073
_diffrn_reflns_av_R_equivalents 0.0457
_diffrn_reflns_av_sigmaI/netI 0.0127
_diffrn_reflns_limit_h_max 21
_diffrn_reflns_limit_h_min -21
_diffrn_reflns_limit_k_max 21
_diffrn_reflns_limit_k_min -21
_diffrn_reflns_limit_l_max 21
_diffrn_reflns_limit_l_min -21
_diffrn_reflns_number 8464
_diffrn_reflns_theta_full 25.92
_diffrn_reflns_theta_max 25.92
_diffrn_reflns_theta_min 3.26
_exptl_absorpt_coefficient_mu 2.624
_exptl_absorpt_correction_T_max 0.8175
_exptl_absorpt_correction_T_min 0.7793
_exptl_absorpt_correction_type multi-scan
_exptl_absorpt_process_details SADABS
_exptl_crystal_colour colorless
_exptl_crystal_density_diffrn 1.457
_exptl_crystal_density_method 'not measured'
_exptl_crystal_description block
_exptl_crystal_F_000 2400
_exptl_crystal_size_max 0.10
_exptl_crystal_size_mid 0.09
_exptl_crystal_size_min 0.08
_refine_diff_density_max 0.621
_refine_diff_density_min -0.311
_refine_diff_density_rms 0.081
_refine_ls_extinction_method none
_refine_ls_goodness_of_fit_ref 1.019
_refine_ls_hydrogen_treatment constr
_refine_ls_matrix_type full
_refine_ls_number_parameters 20
_refine_ls_number_reflns 297
_refine_ls_number_restraints 0
_refine_ls_restrained_S_all 1.019
_refine_ls_R_factor_all 0.0354
_refine_ls_R_factor_gt 0.0340
_refine_ls_shift/su_max 0.000
_refine_ls_shift/su_mean 0.000
_refine_ls_structure_factor_coef Fsqd
_refine_ls_weighting_details 'calc w=1/[\s^2^(Fo^2^)+(0.0567P)^2^+111.8196P] where P=(Fo^2^+2Fc^2^)/3'
_refine_ls_weighting_scheme calc
_refine_ls_wR_factor_gt 0.0989
_refine_ls_wR_factor_ref 0.1006
_reflns_number_gt 287
_reflns_number_total 297
_reflns_threshold_expression >2sigma(I)
_cod_data_source_file c7sc03067c2.cif
_cod_data_source_block Zn3
_cod_depositor_comments
;
The following automatic conversions were performed:

'_symmetry_cell_setting' value 'Cubic' changed to 'cubic' according
to
/home/data/users/saulius/crontab/automatic-downloads/rss-feeds/RSC/lib/dictionaries/cif_core.dic
dictionary named 'cif_core.dic' version 2.4.2 from 2011-04-26.

Automatic conversion script
Id: cif_fix_values 4973 2017-02-22 13:04:09Z antanas 
;
_cod_original_sg_symbol_H-M Fd-3m
_cod_database_code 1546997

loop_
_symmetry_equiv_pos_as_xyz
'x, y, z'
'-x+3/4, -y+1/4, z+1/2'
'-x+1/4, y+1/2, -z+3/4'
'x+1/2, -y+3/4, -z+1/4'
'z, x, y'
'z+1/2, -x+3/4, -y+1/4'
'-z+3/4, -x+1/4, y+1/2'
'-z+1/4, x+1/2, -y+3/4'
'y, z, x'
'-y+1/4, z+1/2, -x+3/4'
'y+1/2, -z+3/4, -x+1/4'
'-y+3/4, -z+1/4, x+1/2'
'y+3/4, x+1/4, -z+1/2'
'-y, -x, -z'
'y+1/4, -x+1/2, z+3/4'
'-y+1/2, x+3/4, z+1/4'
'x+3/4, z+1/4, -y+1/2'
'-x+1/2, z+3/4, y+1/4'
'-x, -z, -y'
'x+1/4, -z+1/2, y+3/4'
'z+3/4, y+1/4, -x+1/2'
'z+1/4, -y+1/2, x+3/4'
'-z+1/2, y+3/4, x+1/4'
'-z, -y, -x'
'x, y+1/2, z+1/2'
'-x+3/4, -y+3/4, z+1'
'-x+1/4, y+1, -z+5/4'
'x+1/2, -y+5/4, -z+3/4'
'z, x+1/2, y+1/2'
'z+1/2, -x+5/4, -y+3/4'
'-z+3/4, -x+3/4, y+1'
'-z+1/4, x+1, -y+5/4'
'y, z+1/2, x+1/2'
'-y+1/4, z+1, -x+5/4'
'y+1/2, -z+5/4, -x+3/4'
'-y+3/4, -z+3/4, x+1'
'y+3/4, x+3/4, -z+1'
'-y, -x+1/2, -z+1/2'
'y+1/4, -x+1, z+5/4'
'-y+1/2, x+5/4, z+3/4'
'x+3/4, z+3/4, -y+1'
'-x+1/2, z+5/4, y+3/4'
'-x, -z+1/2, -y+1/2'
'x+1/4, -z+1, y+5/4'
'z+3/4, y+3/4, -x+1'
'z+1/4, -y+1, x+5/4'
'-z+1/2, y+5/4, x+3/4'
'-z, -y+1/2, -x+1/2'
'x+1/2, y, z+1/2'
'-x+5/4, -y+1/4, z+1'
'-x+3/4, y+1/2, -z+5/4'
'x+1, -y+3/4, -z+3/4'
'z+1/2, x, y+1/2'
'z+1, -x+3/4, -y+3/4'
'-z+5/4, -x+1/4, y+1'
'-z+3/4, x+1/2, -y+5/4'
'y+1/2, z, x+1/2'
'-y+3/4, z+1/2, -x+5/4'
'y+1, -z+3/4, -x+3/4'
'-y+5/4, -z+1/4, x+1'
'y+5/4, x+1/4, -z+1'
'-y+1/2, -x, -z+1/2'
'y+3/4, -x+1/2, z+5/4'
'-y+1, x+3/4, z+3/4'
'x+5/4, z+1/4, -y+1'
'-x+1, z+3/4, y+3/4'
'-x+1/2, -z, -y+1/2'
'x+3/4, -z+1/2, y+5/4'
'z+5/4, y+1/4, -x+1'
'z+3/4, -y+1/2, x+5/4'
'-z+1, y+3/4, x+3/4'
'-z+1/2, -y, -x+1/2'
'x+1/2, y+1/2, z'
'-x+5/4, -y+3/4, z+1/2'
'-x+3/4, y+1, -z+3/4'
'x+1, -y+5/4, -z+1/4'
'z+1/2, x+1/2, y'
'z+1, -x+5/4, -y+1/4'
'-z+5/4, -x+3/4, y+1/2'
'-z+3/4, x+1, -y+3/4'
'y+1/2, z+1/2, x'
'-y+3/4, z+1, -x+3/4'
'y+1, -z+5/4, -x+1/4'
'-y+5/4, -z+3/4, x+1/2'
'y+5/4, x+3/4, -z+1/2'
'-y+1/2, -x+1/2, -z'
'y+3/4, -x+1, z+3/4'
'-y+1, x+5/4, z+1/4'
'x+5/4, z+3/4, -y+1/2'
'-x+1, z+5/4, y+1/4'
'-x+1/2, -z+1/2, -y'
'x+3/4, -z+1, y+3/4'
'z+5/4, y+3/4, -x+1/2'
'z+3/4, -y+1, x+3/4'
'-z+1, y+5/4, x+1/4'
'-z+1/2, -y+1/2, -x'
'-x, -y, -z'
'x-3/4, y-1/4, -z-1/2'
'x-1/4, -y-1/2, z-3/4'
'-x-1/2, y-3/4, z-1/4'
'-z, -x, -y'
'-z-1/2, x-3/4, y-1/4'
'z-3/4, x-1/4, -y-1/2'
'z-1/4, -x-1/2, y-3/4'
'-y, -z, -x'
'y-1/4, -z-1/2, x-3/4'
'-y-1/2, z-3/4, x-1/4'
'y-3/4, z-1/4, -x-1/2'
'-y-3/4, -x-1/4, z-1/2'
'y, x, z'
'-y-1/4, x-1/2, -z-3/4'
'y-1/2, -x-3/4, -z-1/4'
'-x-3/4, -z-1/4, y-1/2'
'x-1/2, -z-3/4, -y-1/4'
'x, z, y'
'-x-1/4, z-1/2, -y-3/4'
'-z-3/4, -y-1/4, x-1/2'
'-z-1/4, y-1/2, -x-3/4'
'z-1/2, -y-3/4, -x-1/4'
'z, y, x'
'-x, -y+1/2, -z+1/2'
'x-3/4, y+1/4, -z'
'x-1/4, -y, z-1/4'
'-x-1/2, y-1/4, z+1/4'
'-z, -x+1/2, -y+1/2'
'-z-1/2, x-1/4, y+1/4'
'z-3/4, x+1/4, -y'
'z-1/4, -x, y-1/4'
'-y, -z+1/2, -x+1/2'
'y-1/4, -z, x-1/4'
'-y-1/2, z-1/4, x+1/4'
'y-3/4, z+1/4, -x'
'-y-3/4, -x+1/4, z'
'y, x+1/2, z+1/2'
'-y-1/4, x, -z-1/4'
'y-1/2, -x-1/4, -z+1/4'
'-x-3/4, -z+1/4, y'
'x-1/2, -z-1/4, -y+1/4'
'x, z+1/2, y+1/2'
'-x-1/4, z, -y-1/4'
'-z-3/4, -y+1/4, x'
'-z-1/4, y, -x-1/4'
'z-1/2, -y-1/4, -x+1/4'
'z, y+1/2, x+1/2'
'-x+1/2, -y, -z+1/2'
'x-1/4, y-1/4, -z'
'x+1/4, -y-1/2, z-1/4'
'-x, y-3/4, z+1/4'
'-z+1/2, -x, -y+1/2'
'-z, x-3/4, y+1/4'
'z-1/4, x-1/4, -y'
'z+1/4, -x-1/2, y-1/4'
'-y+1/2, -z, -x+1/2'
'y+1/4, -z-1/2, x-1/4'
'-y, z-3/4, x+1/4'
'y-1/4, z-1/4, -x'
'-y-1/4, -x-1/4, z'
'y+1/2, x, z+1/2'
'-y+1/4, x-1/2, -z-1/4'
'y, -x-3/4, -z+1/4'
'-x-1/4, -z-1/4, y'
'x, -z-3/4, -y+1/4'
'x+1/2, z, y+1/2'
'-x+1/4, z-1/2, -y-1/4'
'-z-1/4, -y-1/4, x'
'-z+1/4, y-1/2, -x-1/4'
'z, -y-3/4, -x+1/4'
'z+1/2, y, x+1/2'
'-x+1/2, -y+1/2, -z'
'x-1/4, y+1/4, -z-1/2'
'x+1/4, -y, z-3/4'
'-x, y-1/4, z-1/4'
'-z+1/2, -x+1/2, -y'
'-z, x-1/4, y-1/4'
'z-1/4, x+1/4, -y-1/2'
'z+1/4, -x, y-3/4'
'-y+1/2, -z+1/2, -x'
'y+1/4, -z, x-3/4'
'-y, z-1/4, x-1/4'
'y-1/4, z+1/4, -x-1/2'
'-y-1/4, -x+1/4, z-1/2'
'y+1/2, x+1/2, z'
'-y+1/4, x, -z-3/4'
'y, -x-1/4, -z-1/4'
'-x-1/4, -z+1/4, y-1/2'
'x, -z-1/4, -y-1/4'
'x+1/2, z+1/2, y'
'-x+1/4, z, -y-3/4'
'-z-1/4, -y+1/4, x-1/2'
'-z+1/4, y, -x-3/4'
'z, -y-1/4, -x-1/4'
'z+1/2, y+1/2, x'

loop_
_atom_site_label
_atom_site_type_symbol
_atom_site_fract_x
_atom_site_fract_y
_atom_site_fract_z
_atom_site_U_iso_or_equiv
_atom_site_adp_type
_atom_site_occupancy
_atom_site_symmetry_multiplicity
_atom_site_calc_flag
_atom_site_refinement_flags
Zn1 Zn 1.0000 0.5000 0.0000 0.0090(4) Uani 1 12 d S
Zn2 Zn 0.8750 0.3750 -0.1250 0.0078(5) Uani 1 24 d S
N2 N 0.91872(14) 0.41872(14) 0.0413(2) 0.0119(8) Uani 1 2 d S
N1 N 0.8750 0.3750 -0.0024(3) 0.0096(10) Uani 1 4 d S
C1 C 0.90207(17) 0.40207(17) 0.1140(2) 0.0152(9) Uani 1 2 d S
H1A H 0.9244 0.4244 0.1575 0.018 Uiso 1 2 calc SR

loop_
_atom_site_aniso_label
_atom_site_aniso_U_11
_atom_site_aniso_U_22
_atom_site_aniso_U_33
_atom_site_aniso_U_23
_atom_site_aniso_U_13
_atom_site_aniso_U_12
Zn1 0.0090(4) 0.0090(4) 0.0090(4) -0.0016(2) -0.0016(2) -0.0016(2)
Zn2 0.0078(5) 0.0078(5) 0.0078(5) 0.000 0.000 0.000
N2 0.0111(11) 0.0111(11) 0.0135(18) -0.0005(10) -0.0005(10) -0.0011(14)
N1 0.0086(14) 0.0086(14) 0.012(2) 0.000 0.000 0.0011(19)
C1 0.0195(13) 0.0195(13) 0.0066(19) -0.0020(11) -0.0020(11) -0.0056(18)

loop_
_atom_type_symbol
_atom_type_description
_atom_type_scat_dispersion_real
_atom_type_scat_dispersion_imag
_atom_type_scat_source
C C 0.0033 0.0016 'International Tables Vol C Tables 4.2.6.8 and 6.1.1.4'
H H 0.0000 0.0000 'International Tables Vol C Tables 4.2.6.8 and 6.1.1.4'
N N 0.0061 0.0033 'International Tables Vol C Tables 4.2.6.8 and 6.1.1.4'
Zn Zn 0.2839 1.4301 'International Tables Vol C Tables 4.2.6.8 and 6.1.1.4'

loop_
_geom_angle_atom_site_label_1
_geom_angle_atom_site_label_2
_geom_angle_atom_site_label_3
_geom_angle
_geom_angle_site_symmetry_1
_geom_angle_site_symmetry_3
N2 Zn1 N2 180.0 177_656 81_554
N2 Zn1 N2 90.44(13) 177_656 97_765
N2 Zn1 N2 89.56(13) 81_554 97_765
N2 Zn1 N2 90.44(13) 177_656 125_665
N2 Zn1 N2 89.56(13) 81_554 125_665
N2 Zn1 N2 90.44(13) 97_765 125_665
N2 Zn1 N2 89.56(13) 177_656 .
N2 Zn1 N2 90.44(13) 81_554 .
N2 Zn1 N2 180.0 97_765 .
N2 Zn1 N2 89.56(13) 125_665 .
N2 Zn1 N2 89.56(13) 177_656 29_644
N2 Zn1 N2 90.44(13) 81_554 29_644
N2 Zn1 N2 89.56(13) 97_765 29_644
N2 Zn1 N2 180.00(19) 125_665 29_644
N2 Zn1 N2 90.44(13) . 29_644
N1 Zn2 N1 180.0 35_545 81_554
N1 Zn2 N1 90.0 35_545 .
N1 Zn2 N1 90.0 81_554 .
N1 Zn2 N1 90.0 35_545 75_644
N1 Zn2 N1 90.0 81_554 75_644
N1 Zn2 N1 180.0 . 75_644
N1 Zn2 N1 90.0 35_545 29_644
N1 Zn2 N1 90.0 81_554 29_644
N1 Zn2 N1 90.0 . 29_644
N1 Zn2 N1 90.0 75_644 29_644
N1 Zn2 N1 90.0 35_545 7_564
N1 Zn2 N1 90.0 81_554 7_564
N1 Zn2 N1 90.0 . 7_564
N1 Zn2 N1 90.0 75_644 7_564
N1 Zn2 N1 180.0 29_644 7_564
N1 N2 C1 107.3(3) . .
N1 N2 Zn1 124.9(3) . .
C1 N2 Zn1 127.7(3) . .
N2 N1 N2 109.4(4) . 26_654
N2 N1 Zn2 125.3(2) . .
N2 N1 Zn2 125.3(2) 26_654 .
N2 C1 C1 108.0(2) . 26_654
N2 C1 H1A 126.0 . .
C1 C1 H1A 126.0 26_654 .

loop_
_geom_bond_atom_site_label_1
_geom_bond_atom_site_label_2
_geom_bond_distance
_geom_bond_site_symmetry_2
Zn1 N2 2.158(3) 177_656
Zn1 N2 2.158(3) 81_554
Zn1 N2 2.158(3) 97_765
Zn1 N2 2.158(3) 125_665
Zn1 N2 2.158(3) .
Zn1 N2 2.158(3) 29_644
Zn2 N1 2.166(5) 35_545
Zn2 N1 2.166(5) 81_554
Zn2 N1 2.166(5) .
Zn2 N1 2.166(5) 75_644
Zn2 N1 2.166(5) 29_644
Zn2 N1 2.166(5) 7_564
N2 N1 1.338(4) .
N2 C1 1.349(5) .
N1 N2 1.338(4) 26_654
C1 C1 1.352(8) 26_654
C1 H1A 0.9500 .
